data_4071991
loop_
_publ_author_name
'Morawitz, Thorsten'
'Zhang, Fan'
'Bolte, Michael'
'Bats, Jan W.'
'Lerner, Hans-Wolfram'
'Wagner, Matthias'

_publ_section_title
;
 Di- and Tritopic Poly(pyrazol-1-yl)borate Ligands: Synthesis,
 Characterization, and Reactivity toward [Mn(CO)5Br]
;
_journal_issue 19
_journal_name_full Organometallics
_journal_page_first 5067
_journal_paper_doi 10.1021/om800504r
_journal_volume 27
_journal_year 2008
_chemical_formula_sum 'C18 H39 B3 N6'
_chemical_formula_weight 371.98
_chemical_name_systematic ?
_space_group_IT_number 2
_symmetry_cell_setting triclinic
_symmetry_space_group_name_Hall '-P 1'
_symmetry_space_group_name_H-M 'P -1'
_atom_sites_solution_hydrogens geom
_atom_sites_solution_primary direct
_atom_sites_solution_secondary difmap
_audit_creation_method SHELXL-97
_cell_angle_alpha 85.667(10)
_cell_angle_beta 78.556(10)
_cell_angle_gamma 66.589(9)
_cell_formula_units_Z 2
_cell_length_a 8.5070(11)
_cell_length_b 10.0520(13)
_cell_length_c 15.1233(17)
_cell_measurement_reflns_used 20892
_cell_measurement_temperature 173(2)
_cell_measurement_theta_max 25.9
_cell_measurement_theta_min 3.9
_cell_volume 1163.2(3)
_computing_cell_refinement 'X-Area (Stoe & Cie, 2001)'
_computing_data_collection 'X-Area (Stoe & Cie, 2001)'
_computing_data_reduction 'X-Area (Stoe & Cie, 2001)'
_computing_molecular_graphics 'XP in SHELXTL-Plus (Sheldrick, 1991)'
_computing_publication_material SHELXL97
_computing_structure_refinement 'SHELXL97 (Sheldrick, 1997) '
_computing_structure_solution 'SHELXS97 (Sheldrick, 1990) '
_diffrn_ambient_temperature 173(2)
_diffrn_measured_fraction_theta_full 0.996
_diffrn_measured_fraction_theta_max 0.985
_diffrn_measurement_device_type 'STOE IPDS II two-circle-diffractometer'
_diffrn_measurement_method \w
_diffrn_radiation_monochromator graphite
_diffrn_radiation_source 'fine-focus sealed tube'
_diffrn_radiation_type MoK\a
_diffrn_radiation_wavelength 0.71073
_diffrn_reflns_av_R_equivalents 0.0509
_diffrn_reflns_av_sigmaI/netI 0.0357
_diffrn_reflns_limit_h_max 10
_diffrn_reflns_limit_h_min -10
_diffrn_reflns_limit_k_max 12
_diffrn_reflns_limit_k_min -12
_diffrn_reflns_limit_l_max 17
_diffrn_reflns_limit_l_min -18
_diffrn_reflns_number 17122
_diffrn_reflns_theta_full 25.00
_diffrn_reflns_theta_max 25.96
_diffrn_reflns_theta_min 4.06
_diffrn_standards_decay_% 0
_diffrn_standards_interval_time 0
_diffrn_standards_number 0
_exptl_absorpt_coefficient_mu 0.063
_exptl_absorpt_correction_T_max 0.9745
_exptl_absorpt_correction_T_min 0.9684
_exptl_absorpt_correction_type none
_exptl_crystal_colour colourless
_exptl_crystal_density_diffrn 1.062
_exptl_crystal_density_method 'not measured'
_exptl_crystal_description block
_exptl_crystal_F_000 408
_exptl_crystal_size_max 0.51
_exptl_crystal_size_mid 0.47
_exptl_crystal_size_min 0.41
_refine_diff_density_max 0.339
_refine_diff_density_min -0.292
_refine_diff_density_rms 0.061
_refine_ls_extinction_method none
_refine_ls_goodness_of_fit_ref 1.192
_refine_ls_hydrogen_treatment mixed
_refine_ls_matrix_type full
_refine_ls_number_parameters 256
_refine_ls_number_reflns 4504
_refine_ls_number_restraints 0
_refine_ls_restrained_S_all 1.192
_refine_ls_R_factor_all 0.0962
_refine_ls_R_factor_gt 0.0862
_refine_ls_shift/su_max 0.000
_refine_ls_shift/su_mean 0.000
_refine_ls_structure_factor_coef Fsqd
_refine_ls_weighting_details 'calc w=1/[\s^2^(Fo^2^)+(0.0401P)^2^+2.7175P] where P=(Fo^2^+2Fc^2^)/3'
_refine_ls_weighting_scheme calc
_refine_ls_wR_factor_gt 0.2304
_refine_ls_wR_factor_ref 0.2338
_reflns_number_gt 3711
_reflns_number_total 4504
_reflns_threshold_expression I>2\s(I)
_cod_data_source_file om800504r_si_002.cif
_cod_data_source_block wa353_/_Compd._9
_cod_depositor_comments
;
The following automatic conversions were performed:

'_symmetry_cell_setting' value 'Triclinic' changed to 'triclinic'
according to /home/saulius/struct/CIF-dictionaries/cif_core.dic
dictionary named 'cif_core.dic' version 2.4.1 from 2010-06-29.

Automatic conversion script
Id: cif_fix_values 1715 2011-07-08 13:25:40Z adriana 
;
_cod_original_cell_volume 1163.2(2)
_cod_database_code 4071991

loop_
_symmetry_equiv_pos_as_xyz
'x, y, z'
'-x, -y, -z'

loop_
_atom_site_label
_atom_site_type_symbol
_atom_site_fract_x
_atom_site_fract_y
_atom_site_fract_z
_atom_site_U_iso_or_equiv
_atom_site_adp_type
_atom_site_occupancy
_atom_site_symmetry_multiplicity
_atom_site_calc_flag
_atom_site_refinement_flags
C1 C 0.5174(5) 0.5780(4) 0.3240(2) 0.0314(8) Uani 1 1 d .
C2 C 0.6076(4) 0.4283(4) 0.3171(2) 0.0301(7) Uani 1 1 d .
H2 H 0.6723 0.3796 0.3626 0.036 Uiso 1 1 calc R
C3 C 0.6077(4) 0.3452(4) 0.2460(2) 0.0305(7) Uani 1 1 d .
C4 C 0.5108(4) 0.4212(4) 0.1799(2) 0.0301(7) Uani 1 1 d .
H4 H 0.5045 0.3677 0.1324 0.036 Uiso 1 1 calc R
C5 C 0.4229(4) 0.5725(4) 0.1808(2) 0.0304(7) Uani 1 1 d .
C6 C 0.4285(5) 0.6475(4) 0.2537(2) 0.0328(8) Uani 1 1 d .
H6 H 0.3696 0.7501 0.2557 0.039 Uiso 1 1 calc R
B1 B 0.5163(6) 0.6680(4) 0.4061(3) 0.0323(9) Uani 1 1 d .
B3 B 0.7202(6) 0.1755(5) 0.2418(3) 0.0332(9) Uani 1 1 d .
B5 B 0.3158(5) 0.6571(4) 0.1044(3) 0.0333(9) Uani 1 1 d .
N11 N 0.3507(4) 0.7628(3) 0.4540(2) 0.0367(7) Uani 1 1 d .
N12 N 0.6752(4) 0.6540(3) 0.4286(2) 0.0372(7) Uani 1 1 d .
N31 N 0.9008(4) 0.1294(3) 0.2436(2) 0.0370(7) Uani 1 1 d .
N32 N 0.6392(4) 0.0782(3) 0.2383(2) 0.0398(8) Uani 1 1 d .
N51 N 0.3537(5) 0.7720(3) 0.0584(2) 0.0414(8) Uani 1 1 d .
N52 N 0.1832(4) 0.6170(4) 0.0867(2) 0.0406(8) Uani 1 1 d .
C111 C 0.3199(6) 0.8959(4) 0.4999(3) 0.0518(11) Uani 1 1 d .
H11A H 0.4241 0.9184 0.4843 0.078 Uiso 1 1 calc R
H11B H 0.2942 0.8828 0.5653 0.078 Uiso 1 1 calc R
H11C H 0.2209 0.9758 0.4810 0.078 Uiso 1 1 calc R
C112 C 0.1920(5) 0.7393(5) 0.4609(3) 0.0442(9) Uani 1 1 d .
H11D H 0.2146 0.6556 0.4238 0.066 Uiso 1 1 calc R
H11E H 0.1031 0.8256 0.4397 0.066 Uiso 1 1 calc R
H11F H 0.1504 0.7209 0.5240 0.066 Uiso 1 1 calc R
C121 C 0.6954(6) 0.6908(5) 0.5160(3) 0.0491(10) Uani 1 1 d .
H12A H 0.5876 0.7079 0.5598 0.074 Uiso 1 1 calc R
H12B H 0.7201 0.7787 0.5102 0.074 Uiso 1 1 calc R
H12C H 0.7920 0.6107 0.5367 0.074 Uiso 1 1 calc R
C122 C 0.8422(5) 0.5925(5) 0.3679(3) 0.0463(10) Uani 1 1 d .
H12D H 0.9145 0.5000 0.3921 0.069 Uiso 1 1 calc R
H12E H 0.9013 0.6597 0.3623 0.069 Uiso 1 1 calc R
H12F H 0.8234 0.5764 0.3084 0.069 Uiso 1 1 calc R
C311 C 1.0116(6) -0.0094(5) 0.2747(3) 0.0540(12) Uani 1 1 d .
H31A H 0.9411 -0.0649 0.3000 0.081 Uiso 1 1 calc R
H31B H 1.0686 0.0056 0.3212 0.081 Uiso 1 1 calc R
H31C H 1.1004 -0.0631 0.2239 0.081 Uiso 1 1 calc R
C312 C 0.9955(5) 0.2239(5) 0.2184(3) 0.0468(10) Uani 1 1 d .
H31D H 0.9180 0.3167 0.1970 0.070 Uiso 1 1 calc R
H31E H 1.0955 0.1778 0.1702 0.070 Uiso 1 1 calc R
H31F H 1.0367 0.2405 0.2710 0.070 Uiso 1 1 calc R
C321 C 0.7297(7) -0.0756(5) 0.2104(4) 0.0612(13) Uani 1 1 d .
H32A H 0.8519 -0.0956 0.1843 0.092 Uiso 1 1 calc R
H32B H 0.6733 -0.0954 0.1653 0.092 Uiso 1 1 calc R
H32C H 0.7238 -0.1377 0.2630 0.092 Uiso 1 1 calc R
C322 C 0.4517(6) 0.1203(5) 0.2577(3) 0.0502(10) Uani 1 1 d .
H32D H 0.3947 0.2216 0.2777 0.075 Uiso 1 1 calc R
H32E H 0.4216 0.0582 0.3054 0.075 Uiso 1 1 calc R
H32F H 0.4121 0.1094 0.2031 0.075 Uiso 1 1 calc R
C511 C 0.5213(7) 0.7816(6) 0.0476(3) 0.0611(13) Uani 1 1 d .
H51A H 0.6000 0.6985 0.0769 0.092 Uiso 1 1 calc R
H51B H 0.5073 0.8716 0.0753 0.092 Uiso 1 1 calc R
H51C H 0.5703 0.7813 -0.0168 0.092 Uiso 1 1 calc R
C512 C 0.2307(7) 0.8948(5) 0.0170(3) 0.0611(13) Uani 1 1 d .
H51D H 0.1142 0.8930 0.0333 0.092 Uiso 1 1 calc R
H51E H 0.2673 0.8887 -0.0487 0.092 Uiso 1 1 calc R
H51F H 0.2279 0.9854 0.0386 0.092 Uiso 1 1 calc R
C521 C 0.1149(6) 0.6463(6) 0.0032(3) 0.0533(12) Uani 1 1 d .
H52A H -0.0091 0.7098 0.0158 0.080 Uiso 1 1 calc R
H52B H 0.1295 0.5549 -0.0229 0.080 Uiso 1 1 calc R
H52C H 0.1784 0.6940 -0.0396 0.080 Uiso 1 1 calc R
C522 C 0.1089(6) 0.5284(6) 0.1469(3) 0.0570(12) Uani 1 1 d .
H52D H 0.1488 0.4321 0.1201 0.086 Uiso 1 1 calc R
H52E H -0.0186 0.5745 0.1560 0.086 Uiso 1 1 calc R
H52F H 0.1464 0.5191 0.2051 0.086 Uiso 1 1 calc R

loop_
_atom_site_aniso_label
_atom_site_aniso_U_11
_atom_site_aniso_U_22
_atom_site_aniso_U_33
_atom_site_aniso_U_23
_atom_site_aniso_U_13
_atom_site_aniso_U_12
C1 0.0340(18) 0.0272(17) 0.0298(18) 0.0000(14) -0.0089(14) -0.0071(14)
C2 0.0326(18) 0.0264(17) 0.0275(17) 0.0021(13) -0.0098(14) -0.0058(14)
C3 0.0295(17) 0.0305(18) 0.0293(17) 0.0004(14) -0.0086(14) -0.0082(14)
C4 0.0326(18) 0.0291(17) 0.0256(17) -0.0021(13) -0.0077(14) -0.0075(14)
C5 0.0336(18) 0.0274(17) 0.0245(16) -0.0016(13) -0.0068(14) -0.0051(14)
C6 0.0376(19) 0.0224(16) 0.0315(18) -0.0014(13) -0.0098(15) -0.0027(14)
B1 0.046(2) 0.0238(18) 0.0282(19) 0.0061(15) -0.0103(17) -0.0141(17)
B3 0.039(2) 0.034(2) 0.0236(19) 0.0004(16) -0.0097(16) -0.0096(17)
B5 0.034(2) 0.031(2) 0.0248(19) -0.0015(15) -0.0064(16) -0.0020(16)
N11 0.0437(18) 0.0301(15) 0.0326(16) -0.0059(12) -0.0067(13) -0.0097(13)
N12 0.0438(18) 0.0372(17) 0.0329(16) 0.0027(13) -0.0103(13) -0.0171(14)
N31 0.0355(16) 0.0309(16) 0.0372(17) 0.0015(13) -0.0112(13) -0.0034(13)
N32 0.0465(18) 0.0316(16) 0.0419(18) 0.0027(14) -0.0143(15) -0.0135(14)
N51 0.054(2) 0.0311(16) 0.0367(17) 0.0040(13) -0.0185(15) -0.0104(15)
N52 0.0348(16) 0.057(2) 0.0271(15) 0.0054(14) -0.0077(13) -0.0153(15)
C111 0.067(3) 0.035(2) 0.044(2) -0.0123(18) -0.004(2) -0.011(2)
C112 0.040(2) 0.045(2) 0.039(2) 0.0015(17) -0.0078(17) -0.0073(18)
C121 0.059(3) 0.054(3) 0.044(2) -0.0025(19) -0.020(2) -0.026(2)
C122 0.041(2) 0.048(2) 0.051(2) 0.0010(19) -0.0096(18) -0.0169(19)
C311 0.050(2) 0.042(2) 0.056(3) -0.002(2) -0.023(2) 0.0043(19)
C312 0.035(2) 0.048(2) 0.053(3) -0.0009(19) -0.0083(18) -0.0119(18)
C321 0.079(3) 0.034(2) 0.076(3) 0.001(2) -0.030(3) -0.020(2)
C322 0.054(3) 0.055(3) 0.051(2) 0.001(2) -0.012(2) -0.029(2)
C511 0.085(4) 0.067(3) 0.056(3) 0.016(2) -0.029(3) -0.050(3)
C512 0.089(4) 0.043(2) 0.043(2) 0.0124(19) -0.029(2) -0.012(2)
C521 0.042(2) 0.082(3) 0.039(2) 0.006(2) -0.0159(18) -0.025(2)
C522 0.045(2) 0.088(4) 0.044(2) 0.017(2) -0.0087(19) -0.035(2)

loop_
_atom_type_symbol
_atom_type_description
_atom_type_scat_dispersion_real
_atom_type_scat_dispersion_imag
_atom_type_scat_source
C C 0.0033 0.0016 'International Tables Vol C Tables 4.2.6.8 and 6.1.1.4'
H H 0.0000 0.0000 'International Tables Vol C Tables 4.2.6.8 and 6.1.1.4'
B B 0.0013 0.0007 'International Tables Vol C Tables 4.2.6.8 and 6.1.1.4'
N N 0.0061 0.0033 'International Tables Vol C Tables 4.2.6.8 and 6.1.1.4'

loop_
_geom_angle_atom_site_label_1
_geom_angle_atom_site_label_2
_geom_angle_atom_site_label_3
_geom_angle
C2 C1 C6 116.9(3)
C2 C1 B1 122.2(3)
C6 C1 B1 120.9(3)
C1 C2 C3 123.4(3)
C1 C2 H2 118.3
C3 C2 H2 118.3
C4 C3 C2 116.6(3)
C4 C3 B3 123.5(3)
C2 C3 B3 119.8(3)
C5 C4 C3 122.9(3)
C5 C4 H4 118.6
C3 C4 H4 118.5
C6 C5 C4 117.1(3)
C6 C5 B5 120.7(3)
C4 C5 B5 122.2(3)
C5 C6 C1 123.0(3)
C5 C6 H6 118.5
C1 C6 H6 118.5
N12 B1 N11 122.5(3)
N12 B1 C1 119.8(3)
N11 B1 C1 117.7(3)
N32 B3 N31 123.1(3)
N32 B3 C3 119.9(3)
N31 B3 C3 117.0(3)
N52 B5 N51 122.4(3)
N52 B5 C5 118.7(3)
N51 B5 C5 118.9(3)
B1 N11 C112 123.6(3)
B1 N11 C111 124.7(3)
C112 N11 C111 111.6(3)
B1 N12 C122 123.4(3)
B1 N12 C121 125.0(3)
C122 N12 C121 111.5(3)
B3 N31 C311 126.1(4)
B3 N31 C312 122.7(3)
C311 N31 C312 111.1(3)
B3 N32 C322 123.4(3)
B3 N32 C321 125.7(4)
C322 N32 C321 110.9(3)
B5 N51 C511 123.4(3)
B5 N51 C512 125.1(4)
C511 N51 C512 111.6(4)
B5 N52 C521 125.0(3)
B5 N52 C522 123.9(3)
C521 N52 C522 110.9(3)
N11 C111 H11A 109.5
N11 C111 H11B 109.5
H11A C111 H11B 109.5
N11 C111 H11C 109.5
H11A C111 H11C 109.5
H11B C111 H11C 109.5
N11 C112 H11D 109.5
N11 C112 H11E 109.5
H11D C112 H11E 109.5
N11 C112 H11F 109.5
H11D C112 H11F 109.5
H11E C112 H11F 109.5
N12 C121 H12A 109.5
N12 C121 H12B 109.5
H12A C121 H12B 109.5
N12 C121 H12C 109.5
H12A C121 H12C 109.5
H12B C121 H12C 109.5
N12 C122 H12D 109.5
N12 C122 H12E 109.5
H12D C122 H12E 109.5
N12 C122 H12F 109.5
H12D C122 H12F 109.5
H12E C122 H12F 109.5
N31 C311 H31A 109.5
N31 C311 H31B 109.5
H31A C311 H31B 109.5
N31 C311 H31C 109.5
H31A C311 H31C 109.5
H31B C311 H31C 109.5
N31 C312 H31D 109.5
N31 C312 H31E 109.5
H31D C312 H31E 109.5
N31 C312 H31F 109.5
H31D C312 H31F 109.5
H31E C312 H31F 109.5
N32 C321 H32A 109.5
N32 C321 H32B 109.5
H32A C321 H32B 109.5
N32 C321 H32C 109.5
H32A C321 H32C 109.5
H32B C321 H32C 109.5
N32 C322 H32D 109.5
N32 C322 H32E 109.5
H32D C322 H32E 109.5
N32 C322 H32F 109.5
H32D C322 H32F 109.5
H32E C322 H32F 109.5
N51 C511 H51A 109.5
N51 C511 H51B 109.5
H51A C511 H51B 109.5
N51 C511 H51C 109.5
H51A C511 H51C 109.5
H51B C511 H51C 109.5
N51 C512 H51D 109.5
N51 C512 H51E 109.5
H51D C512 H51E 109.5
N51 C512 H51F 109.5
H51D C512 H51F 109.5
H51E C512 H51F 109.5
N52 C521 H52A 109.5
N52 C521 H52B 109.5
H52A C521 H52B 109.5
N52 C521 H52C 109.5
H52A C521 H52C 109.5
H52B C521 H52C 109.5
N52 C522 H52D 109.5
N52 C522 H52E 109.5
H52D C522 H52E 109.5
N52 C522 H52F 109.5
H52D C522 H52F 109.5
H52E C522 H52F 109.5

loop_
_geom_bond_atom_site_label_1
_geom_bond_atom_site_label_2
_geom_bond_distance
C1 C2 1.392(5)
C1 C6 1.406(5)
C1 B1 1.587(5)
C2 C3 1.409(5)
C2 H2 0.9500
C3 C4 1.406(5)
C3 B3 1.588(5)
C4 C5 1.403(5)
C4 H4 0.9500
C5 C6 1.400(5)
C5 B5 1.594(5)
C6 H6 0.9500
B1 N12 1.410(5)
B1 N11 1.432(5)
B3 N32 1.412(5)
B3 N31 1.423(5)
B5 N52 1.416(5)
B5 N51 1.416(5)
N11 C112 1.444(5)
N11 C111 1.460(5)
N12 C122 1.454(5)
N12 C121 1.459(5)
N31 C311 1.445(5)
N31 C312 1.459(5)
N32 C322 1.452(5)
N32 C321 1.478(5)
N51 C511 1.444(6)
N51 C512 1.458(5)
N52 C521 1.455(5)
N52 C522 1.455(5)
C111 H11A 0.9800
C111 H11B 0.9800
C111 H11C 0.9800
C112 H11D 0.9800
C112 H11E 0.9800
C112 H11F 0.9800
C121 H12A 0.9800
C121 H12B 0.9800
C121 H12C 0.9800
C122 H12D 0.9800
C122 H12E 0.9800
C122 H12F 0.9800
C311 H31A 0.9800
C311 H31B 0.9800
C311 H31C 0.9800
C312 H31D 0.9800
C312 H31E 0.9800
C312 H31F 0.9800
C321 H32A 0.9800
C321 H32B 0.9800
C321 H32C 0.9800
C322 H32D 0.9800
C322 H32E 0.9800
C322 H32F 0.9800
C511 H51A 0.9800
C511 H51B 0.9800
C511 H51C 0.9800
C512 H51D 0.9800
C512 H51E 0.9800
C512 H51F 0.9800
C521 H52A 0.9800
C521 H52B 0.9800
C521 H52C 0.9800
C522 H52D 0.9800
C522 H52E 0.9800
C522 H52F 0.9800

loop_
_geom_torsion_atom_site_label_1
_geom_torsion_atom_site_label_2
_geom_torsion_atom_site_label_3
_geom_torsion_atom_site_label_4
_geom_torsion
C6 C1 C2 C3 -2.4(5)
B1 C1 C2 C3 178.5(3)
C1 C2 C3 C4 0.2(5)
C1 C2 C3 B3 177.7(3)
C2 C3 C4 C5 2.5(5)
B3 C3 C4 C5 -175.0(3)
C3 C4 C5 C6 -2.7(5)
C3 C4 C5 B5 179.1(3)
C4 C5 C6 C1 0.2(5)
B5 C5 C6 C1 178.4(3)
C2 C1 C6 C5 2.3(5)
B1 C1 C6 C5 -178.7(3)
C2 C1 B1 N12 53.1(5)
C6 C1 B1 N12 -125.9(4)
C2 C1 B1 N11 -127.7(4)
C6 C1 B1 N11 53.3(5)
C4 C3 B3 N32 -58.6(5)
C2 C3 B3 N32 124.0(4)
C4 C3 B3 N31 122.7(4)
C2 C3 B3 N31 -54.7(5)
C6 C5 B5 N52 -122.8(4)
C4 C5 B5 N52 55.3(5)
C6 C5 B5 N51 55.5(5)
C4 C5 B5 N51 -126.3(4)
N12 B1 N11 C112 -153.0(4)
C1 B1 N11 C112 27.9(5)
N12 B1 N11 C111 28.5(6)
C1 B1 N11 C111 -150.6(4)
N11 B1 N12 C122 -162.2(4)
C1 B1 N12 C122 17.0(5)
N11 B1 N12 C121 21.5(6)
C1 B1 N12 C121 -159.4(3)
N32 B3 N31 C311 -24.2(6)
C3 B3 N31 C311 154.6(4)
N32 B3 N31 C312 159.7(4)
C3 B3 N31 C312 -21.5(5)
N31 B3 N32 C322 164.9(4)
C3 B3 N32 C322 -13.8(5)
N31 B3 N32 C321 -18.5(6)
C3 B3 N32 C321 162.8(4)
N52 B5 N51 C511 -155.3(4)
C5 B5 N51 C511 26.4(6)
N52 B5 N51 C512 25.2(6)
C5 B5 N51 C512 -153.1(4)
N51 B5 N52 C521 23.2(6)
C5 B5 N52 C521 -158.5(4)
N51 B5 N52 C522 -163.0(4)
C5 B5 N52 C522 15.3(6)

loop_
_cod_related_entry_id
_cod_related_entry_database
_cod_related_entry_code
1 ChemSpider 30659777
